data_4121693
loop_
_publ_author_name
'Leskinen, Mikko V.'
'Madar\'asz, Ad\'am'
'Yip, Kai-Tai'
'Vuorinen, Aini'
'P\'apai, Imre'
'Neuvonen, Antti J.'
'Pihko, Petri M.'

_publ_section_title
;
 Cross-Dehydrogenative Couplings between Indoles and \b-Keto Esters:
 Ligand-Assisted Ligand Tautomerization and Dehydrogenation via a
 Proton-Assisted Electron Transfer to Pd(II).
;
_journal_issue 17
_journal_name_full 'Journal of the American Chemical Society'
_journal_page_first 6453
_journal_page_last 6462
_journal_paper_doi 10.1021/ja501681y
_journal_volume 136
_journal_year 2014
_chemical_absolute_configuration syn
_chemical_formula_moiety 'C31 H36 N O3'
_chemical_formula_sum 'C31 H36 N O3'
_chemical_formula_weight 470.61
_chemical_name_systematic
;
 ?
;
_space_group_crystal_system orthorhombic
_space_group_IT_number 19
_space_group_name_Hall 'P 2ac 2ab'
_space_group_name_H-M_alt 'P 21 21 21'
_symmetry_space_group_name_Hall 'P 2ac 2ab'
_symmetry_space_group_name_H-M 'P 21 21 21'
_atom_sites_solution_hydrogens geom
_audit_creation_date 2014-02-08
_audit_creation_method
;
Olex2 1.2
(compiled 2013.12.10 svn.r2850 for OlexSys, GUI svn.r4736)
;
_cell_angle_alpha 90
_cell_angle_beta 90
_cell_angle_gamma 90
_cell_formula_units_Z 4
_cell_length_a 8.0015(8)
_cell_length_b 10.3219(10)
_cell_length_c 34.795(3)
_cell_measurement_reflns_used 3074
_cell_measurement_temperature 123.00(10)
_cell_measurement_theta_max 76.1340
_cell_measurement_theta_min 4.9470
_cell_volume 2873.7(5)
_computing_cell_refinement
;
CrysAlisPro, Agilent Technologies,
Version 1.171.37.31 (release 14-01-2014 CrysAlis171 .NET)
(compiled Jan 14 2014,18:38:05)
;
_computing_data_collection
;
CrysAlisPro, Agilent Technologies,
Version 1.171.37.31 (release 14-01-2014 CrysAlis171 .NET)
(compiled Jan 14 2014,18:38:05)
;
_computing_data_reduction
;
CrysAlisPro, Agilent Technologies,
Version 1.171.37.31 (release 14-01-2014 CrysAlis171 .NET)
(compiled Jan 14 2014,18:38:05)
;
_computing_molecular_graphics 'Olex2 (Dolomanov et al., 2009)'
_computing_publication_material 'Olex2 (Dolomanov et al., 2009)'
_computing_structure_refinement 'ShelXL (Sheldrick, 2008)'
_diffrn_ambient_environment N~2~
_diffrn_ambient_temperature 123.00(10)
_diffrn_detector 'CCD plate'
_diffrn_detector_area_resol_mean 5.1977
_diffrn_detector_type Atlas
_diffrn_measured_fraction_theta_full 0.978
_diffrn_measured_fraction_theta_max 0.989
_diffrn_measurement_device 'four-circle diffractometer'
_diffrn_measurement_device_type 'SuperNova, Dual, Cu at zero, Atlas'
_diffrn_measurement_method '\w scans'
_diffrn_orient_matrix_UB_11 -0.0485054000
_diffrn_orient_matrix_UB_12 0.0214232000
_diffrn_orient_matrix_UB_13 0.0423684000
_diffrn_orient_matrix_UB_21 0.1788471000
_diffrn_orient_matrix_UB_22 -0.0360266000
_diffrn_orient_matrix_UB_23 0.0124406000
_diffrn_orient_matrix_UB_31 0.0525284000
_diffrn_orient_matrix_UB_32 0.1431987000
_diffrn_orient_matrix_UB_33 -0.0031883000
_diffrn_radiation_monochromator mirror
_diffrn_radiation_probe x-ray
_diffrn_radiation_type CuK\a
_diffrn_radiation_wavelength 1.54184
_diffrn_reflns_av_R_equivalents 0.0638
_diffrn_reflns_av_unetI/netI 0.0608
_diffrn_reflns_Laue_measured_fraction_full 0.978
_diffrn_reflns_Laue_measured_fraction_max 0.989
_diffrn_reflns_limit_h_max 10
_diffrn_reflns_limit_h_min -9
_diffrn_reflns_limit_k_max 12
_diffrn_reflns_limit_k_min -10
_diffrn_reflns_limit_l_max 43
_diffrn_reflns_limit_l_min -43
_diffrn_reflns_number 18253
_diffrn_reflns_point_group_measured_fraction_full 0.984
_diffrn_reflns_point_group_measured_fraction_max 0.985
_diffrn_reflns_theta_full 77.1716
_diffrn_reflns_theta_max 77.265
_diffrn_reflns_theta_min 4.468
_diffrn_source 'sealed X-ray tube'
_diffrn_source_type 'SuperNova (Cu) X-ray Source'
_exptl_absorpt_coefficient_mu 0.542
_exptl_absorpt_correction_T_max 1.00000
_exptl_absorpt_correction_T_min 0.81332
_exptl_absorpt_correction_type multi-scan
_exptl_absorpt_process_details
;
CrysAlisPro, Agilent Technologies,
Version 1.171.37.31 (release 14-01-2014 CrysAlis171 .NET)
(compiled Jan 14 2014,18:38:05)
Empirical absorption correction using spherical harmonics,
 implemented in SCALE3 ABSPACK scaling algorithm.
Empirical absorption correction using spherical harmonics,
 implemented in SCALE3 ABSPACK scaling algorithm.
;
_exptl_crystal_colour 'clear colourless'
_exptl_crystal_colour_lustre clear
_exptl_crystal_colour_primary colourless
_exptl_crystal_density_diffrn 1.088
_exptl_crystal_description needle
_exptl_crystal_F_000 1012
_exptl_crystal_size_max 0.1805
_exptl_crystal_size_mid 0.0911
_exptl_crystal_size_min 0.0189
_refine_diff_density_max 0.694
_refine_diff_density_min -0.356
_refine_diff_density_rms 0.081
_refine_ls_abs_structure_details
;
 Flack x determined using 1475 quotients [(I+)-(I-)]/[(I+)+(I-)]
 (Parsons and Flack (2004), Acta Cryst. A60, s61).
;
_refine_ls_abs_structure_Flack 0.5(2)
_refine_ls_extinction_method none
_refine_ls_goodness_of_fit_ref 1.051
_refine_ls_hydrogen_treatment mixed
_refine_ls_matrix_type full
_refine_ls_number_parameters 479
_refine_ls_number_reflns 5979
_refine_ls_number_restraints 0
_refine_ls_restrained_S_all 1.051
_refine_ls_R_factor_all 0.1308
_refine_ls_R_factor_gt 0.1074
_refine_ls_shift/su_max 0.003
_refine_ls_shift/su_mean 0.000
_refine_ls_structure_factor_coef Fsqd
_refine_ls_weighting_details
;
 w=1/[\s^2^(Fo^2^)+(0.1540P)^2^+1.9527P]
 where P=(Fo^2^+2Fc^2^)/3
;
_refine_ls_weighting_scheme calc
_refine_ls_wR_factor_gt 0.2750
_refine_ls_wR_factor_ref 0.3025
_reflns_Friedel_coverage 0.742
_reflns_Friedel_fraction_full 0.995
_reflns_Friedel_fraction_max 0.980
_reflns_number_gt 4441
_reflns_number_total 5979
_reflns_threshold_expression 'I > 2\s(I)'
_cod_data_source_file ja501681y_si_003.cif
_cod_data_source_block teg-1-132_op
_cod_depositor_comments 'Adding full bibliography for 4121693--4121694.cif.'
_cod_database_code 4121693
_shelxl_version_number 2013-2
_chemical_oxdiff_formula 'C31 H37 N O3'
_shelx_space_group_comment
;
The symmetry employed for this shelxl refinement is uniquely defined
by the following loop, which should always be used as a source of
symmetry information in preference to the above space-group names.
They are only intended as comments.
;
_reflns_odcompleteness_completeness 98.78
_reflns_odcompleteness_iscentric 1
_reflns_odcompleteness_theta 77.17
_olex2_refinement_description
;
1. Fixed Uiso
 At 1.2 times of:
  All C(H) groups, All C(H,H) groups
 At 1.5 times of:
  All C(H,H,H) groups
2. Others
 Fixed Sof: C25B(0.5) O15(0.5) O18(0.5) C24B(0.5) H24A(0.5) H24B(0.5)
 H24C(0.5) O1A(0.5) C15B(0.5) C30B(0.5) H30B(0.5) C23B(0.5) H23A(0.5) H23B(0.5)
 H23C(0.5) C28B(0.5) H28B(0.5) C16B(0.5) H16B(0.5) C21B(0.5) H21B(0.5)
 C16A(0.5) H16A(0.5) C29B(0.5) H29B(0.5) C21A(0.5) H21A(0.5) C19B(0.5)
 C17B(0.5) H17A(0.5) H17B(0.5) C20B(0.5) H20A(0.5) H20B(0.5) C17A(0.5)
 H17C(0.5) H17D(0.5) C28A(0.5) H28A(0.5) C30A(0.5) H30A(0.5) C26B(0.5)
 H26B(0.5) C31B(0.5) H31A(0.5) H31B(0.5) H31C(0.5) C20A(0.5) H20C(0.5)
 H20D(0.5) O4(0.5) C19A(0.5) H19A(0.5) H19B(0.5) C31A(0.5) H31D(0.5) H31E(0.5)
 H31F(0.5) C18B(0.5) H18B(0.5) C18A(0.5) H18A(0.5) C25A(0.5) C29A(0.5)
 H29A(0.5) C23A(0.5) H23D(0.5) H23E(0.5) H23F(0.5) C24A(0.5) H24D(0.5)
 H24E(0.5) H24F(0.5) C27B(0.5) H27B(0.5) C26A(0.5) H26A(0.5) C27A(0.5)
 H27A(0.5) C15A(0.5)
3.a Ternary CH refined with riding coordinates:
 C14(H14), C10(H10), C16B(H16B), C21B(H21B), C16A(H16A), C21A(H21A),
 C18B(H18B), C18A(H18A)
3.b Secondary CH2 refined with riding coordinates:
 C12(H12A,H12B), C11(H11A,H11B), C17B(H17A,H17B), C20B(H20A,H20B), C17A(H17C,
 H17D), C20A(H20C,H20D), C19A(H19A,H19B)
3.c Me refined with riding coordinates:
 C24B(H24A,H24B,H24C), C23B(H23A,H23B,H23C), C31B(H31A,H31B,H31C), C31A(H31D,
 H31E,H31F), C23A(H23D,H23E,H23F), C24A(H24D,H24E,H24F)
3.d Aromatic/amide H refined with riding coordinates:
 C2(H2), C5(H5), C8(H8), C6(H6), C15(H15), C30B(H30B), C28B(H28B), C29B(H29B),
 C28A(H28A), C30A(H30A), C26B(H26B), C29A(H29A), C27B(H27B), C26A(H26A),
 C27A(H27A)
3.e Idealised Me refined as rotating group:
 C1(H1A,H1B,H1C)
;

loop_
_space_group_symop_operation_xyz
'x, y, z'
'-x+1/2, -y, z+1/2'
'-x, y+1/2, -z+1/2'
'x+1/2, -y+1/2, -z'

loop_
_atom_site_label
_atom_site_type_symbol
_atom_site_fract_x
_atom_site_fract_y
_atom_site_fract_z
_atom_site_U_iso_or_equiv
_atom_site_adp_type
_atom_site_occupancy
_atom_site_site_symmetry_order
_atom_site_calc_flag
_atom_site_refinement_flags_posn
_atom_site_refinement_flags_occupancy
_atom_site_disorder_assembly
_atom_site_disorder_group
O1 O -0.4326(6) -0.4927(5) -0.11385(12) 0.0608(11) Uani 1 1 d . . . .
N1 N -0.5645(7) -0.1187(6) 0.04986(17) 0.0627(15) Uani 1 1 d . . . .
C3 C -0.6125(7) -0.2145(6) -0.00760(18) 0.0528(14) Uani 1 1 d . . . .
C14 C -0.4935(8) -0.3188(6) -0.06897(15) 0.0496(13) Uani 1 1 d . . . .
H14 H -0.3864 -0.3105 -0.0555 0.059 Uiso 1 1 calc R . A 1
C13 C -0.4975(7) -0.4580(6) -0.08379(16) 0.0499(13) Uani 1 1 d . . . .
C2 C -0.5583(7) -0.2333(7) 0.0301(2) 0.0587(15) Uani 1 1 d . . . .
H2 H -0.5233 -0.3120 0.0404 0.070 Uiso 1 1 calc R . . .
C10 C -0.6277(7) -0.3163(7) -0.03698(19) 0.0555(14) Uani 1 1 d . . . .
H10 H -0.7357 -0.3035 -0.0497 0.067 Uiso 1 1 calc R . . .
C12 C -0.5986(8) -0.5404(7) -0.05716(17) 0.0550(14) Uani 1 1 d . . . .
H12A H -0.5386 -0.6189 -0.0505 0.066 Uiso 1 1 calc R . . .
H12B H -0.7044 -0.5638 -0.0688 0.066 Uiso 1 1 calc R . . .
C25B C -0.076(2) 0.195(2) -0.1346(5) 0.047(5) Uani 0.5 1 d . P B 1
C4 C -0.6544(8) -0.0797(7) -0.0105(2) 0.0634(18) Uani 1 1 d . . . .
C11 C -0.6261(8) -0.4564(6) -0.02166(19) 0.0551(14) Uani 1 1 d . . . .
H11A H -0.5364 -0.4685 -0.0032 0.066 Uiso 1 1 calc R . . .
H11B H -0.7315 -0.4774 -0.0094 0.066 Uiso 1 1 calc R . . .
C9 C -0.6221(9) -0.0235(7) 0.0260(2) 0.0674(19) Uani 1 1 d . . . .
C5 C -0.7151(10) -0.0004(8) -0.0396(3) 0.073(2) Uani 1 1 d . . . .
H5 H -0.7322 -0.0345 -0.0640 0.088 Uiso 1 1 calc R . . .
C1 C -0.5301(9) -0.1035(10) 0.0910(2) 0.079(2) Uani 1 1 d . . . .
H1A H -0.6337 -0.0990 0.1049 0.119 Uiso 1 1 calc GR . . .
H1B H -0.4676 -0.0254 0.0951 0.119 Uiso 1 1 calc GR . . .
H1C H -0.4664 -0.1764 0.1000 0.119 Uiso 1 1 calc GR . . .
C8 C -0.6543(11) 0.1076(9) 0.0332(3) 0.088(3) Uani 1 1 d . . . .
H8 H -0.6337 0.1434 0.0573 0.105 Uiso 1 1 calc R . . .
O15 O -0.3288(13) -0.1886(9) -0.1145(2) 0.0397(19) Uani 0.5 1 d . P B 1
C6 C -0.7503(12) 0.1287(9) -0.0327(3) 0.088(3) Uani 1 1 d . . . .
H6 H -0.7956 0.1800 -0.0520 0.105 Uiso 1 1 calc R . . .
C15 C -0.7172(13) 0.1822(8) 0.0038(3) 0.094(3) Uani 1 1 d . . . .
H15 H -0.7384 0.2696 0.0081 0.113 Uiso 1 1 calc R . . .
O18 O -0.6109(13) -0.1981(10) -0.1209(2) 0.053(2) Uani 0.5 1 d . P B 1
C24B C -0.378(4) 0.168(3) -0.1146(11) 0.090(10) Uani 0.5 1 d . P B 1
H24A H -0.4650 0.1153 -0.1040 0.135 Uiso 0.5 1 calc R P B 1
H24B H -0.4181 0.2111 -0.1373 0.135 Uiso 0.5 1 calc R P B 1
H24C H -0.3445 0.2320 -0.0960 0.135 Uiso 0.5 1 calc R P B 1
O1A O -0.4220(19) -0.1817(11) -0.1176(3) 0.044(2) Uani 0.5 1 d . P B 2
C15B C -0.479(3) -0.2261(18) -0.1051(5) 0.042(3) Uani 0.5 1 d . P B 1
C30B C -0.136(2) 0.3080(15) -0.1545(3) 0.044(3) Uani 0.5 1 d . P B 1
H30B H -0.2496 0.3185 -0.1595 0.053 Uiso 0.5 1 calc R P B 1
C23B C -0.162(3) 0.0444(17) -0.0822(4) 0.076(6) Uani 0.5 1 d . P B 1
H23A H -0.2479 -0.0037 -0.0694 0.115 Uiso 0.5 1 calc R P B 1
H23B H -0.1394 0.1227 -0.0682 0.115 Uiso 0.5 1 calc R P B 1
H23C H -0.0618 -0.0070 -0.0834 0.115 Uiso 0.5 1 calc R P B 1
C28B C 0.142(3) 0.395(2) -0.1598(5) 0.077(5) Uani 0.5 1 d . P B 1
H28B H 0.2126 0.4632 -0.1660 0.092 Uiso 0.5 1 calc R P B 1
C16B C -0.3103(15) -0.1305(12) -0.1531(3) 0.044(2) Uani 0.5 1 d . P B 1
H16B H -0.4166 -0.0910 -0.1608 0.053 Uiso 0.5 1 calc R P B 1
C21B C -0.1771(15) -0.0292(12) -0.1530(2) 0.044(2) Uani 0.5 1 d . P B 1
H21B H -0.0723 -0.0689 -0.1444 0.053 Uiso 0.5 1 calc R P B 1
C16A C -0.4584(16) -0.0990(13) -0.1507(3) 0.050(3) Uani 0.5 1 d . P B 2
H16A H -0.5509 -0.0405 -0.1443 0.061 Uiso 0.5 1 calc R P B 2
C29B C -0.0221(19) 0.3999(14) -0.1660(3) 0.055(3) Uani 0.5 1 d . P B 1
H29B H -0.0628 0.4716 -0.1792 0.065 Uiso 0.5 1 calc R P B 1
C21A C -0.3025(16) -0.0201(13) -0.1592(3) 0.048(3) Uani 0.5 1 d . P B 2
H21A H -0.2143 -0.0826 -0.1653 0.058 Uiso 0.5 1 calc R P B 2
C19B C -0.110(2) -0.0961(14) -0.2212(3) 0.070(4) Uani 0.5 1 d . P B 1
C17B C -0.272(2) -0.2440(14) -0.1797(3) 0.063(4) Uani 0.5 1 d . P B 1
H17A H -0.1750 -0.2899 -0.1699 0.075 Uiso 0.5 1 calc R P B 1
H17B H -0.3657 -0.3036 -0.1793 0.075 Uiso 0.5 1 calc R P B 1
C20B C -0.1565(17) 0.0132(14) -0.1947(3) 0.057(3) Uani 0.5 1 d . P B 1
H20A H -0.2604 0.0514 -0.2035 0.068 Uiso 0.5 1 calc R P B 1
H20B H -0.0707 0.0794 -0.1960 0.068 Uiso 0.5 1 calc R P B 1
C17A C -0.5101(19) -0.1871(15) -0.1835(3) 0.062(3) Uani 0.5 1 d . P B 2
H17C H -0.4227 -0.2505 -0.1878 0.074 Uiso 0.5 1 calc R P B 2
H17D H -0.6106 -0.2335 -0.1762 0.074 Uiso 0.5 1 calc R P B 2
C28A C 0.204(4) 0.258(4) -0.1659(11) 0.151(16) Uani 0.5 1 d . P B 2
H28A H 0.2922 0.2951 -0.1795 0.181 Uiso 0.5 1 calc R P B 2
C30A C 0.0618(18) 0.0736(18) -0.1491(5) 0.075(4) Uani 0.5 1 d . P B 2
H30A H 0.0594 -0.0163 -0.1476 0.090 Uiso 0.5 1 calc R P B 2
C26B C 0.085(2) 0.1840(16) -0.1299(4) 0.069(4) Uani 0.5 1 d . P B 1
H26B H 0.1257 0.1108 -0.1174 0.083 Uiso 0.5 1 calc R P B 1
C31B C -0.179(3) -0.3157(17) -0.2450(3) 0.110(8) Uani 0.5 1 d . P B 1
H31A H -0.1591 -0.2853 -0.2707 0.165 Uiso 0.5 1 calc R P B 1
H31B H -0.2627 -0.3823 -0.2455 0.165 Uiso 0.5 1 calc R P B 1
H31C H -0.0773 -0.3502 -0.2345 0.165 Uiso 0.5 1 calc R P B 1
C20A C -0.334(2) 0.0584(16) -0.1961(4) 0.069(4) Uani 0.5 1 d . P B 2
H20C H -0.4190 0.1232 -0.1910 0.083 Uiso 0.5 1 calc R P B 2
H20D H -0.2322 0.1032 -0.2032 0.083 Uiso 0.5 1 calc R P B 2
O4 O -0.7011(12) -0.1979(9) -0.1062(3) 0.054(2) Uani 0.5 1 d . P B 2
C19A C -0.390(2) -0.0253(19) -0.2294(4) 0.079(5) Uani 0.5 1 d . P B 2
H19A H -0.2969 -0.0790 -0.2374 0.095 Uiso 0.5 1 calc R P B 2
H19B H -0.4192 0.0305 -0.2508 0.095 Uiso 0.5 1 calc R P B 2
C31A C -0.594(3) -0.192(2) -0.2543(4) 0.096(6) Uani 0.5 1 d . P B 2
H31D H -0.6099 -0.1350 -0.2758 0.144 Uiso 0.5 1 calc R P B 2
H31E H -0.6964 -0.2361 -0.2487 0.144 Uiso 0.5 1 calc R P B 2
H31F H -0.5085 -0.2540 -0.2603 0.144 Uiso 0.5 1 calc R P B 2
C18B C -0.239(2) -0.2043(13) -0.2202(3) 0.071(4) Uani 0.5 1 d . P B 1
H18B H -0.3433 -0.1711 -0.2312 0.085 Uiso 0.5 1 calc R P B 1
C18A C -0.542(2) -0.1147(19) -0.2203(4) 0.076(5) Uani 0.5 1 d . P B 2
H18A H -0.6356 -0.0563 -0.2148 0.091 Uiso 0.5 1 calc R P B 2
C25A C -0.092(2) 0.147(2) -0.1405(6) 0.052(5) Uani 0.5 1 d . P B 2
C29A C 0.205(3) 0.132(3) -0.1589(7) 0.112(8) Uani 0.5 1 d . P B 2
H29A H 0.3032 0.0850 -0.1608 0.134 Uiso 0.5 1 calc R P B 2
C23A C -0.384(4) 0.133(3) -0.1246(8) 0.069(7) Uani 0.5 1 d . P B 2
H23D H -0.4596 0.0718 -0.1133 0.103 Uiso 0.5 1 calc R P B 2
H23E H -0.4190 0.1522 -0.1504 0.103 Uiso 0.5 1 calc R P B 2
H23F H -0.3835 0.2112 -0.1096 0.103 Uiso 0.5 1 calc R P B 2
C24A C -0.185(3) -0.004(2) -0.0899(5) 0.074(6) Uani 0.5 1 d . P B 2
H24D H -0.2859 -0.0467 -0.0819 0.112 Uiso 0.5 1 calc R P B 2
H24E H -0.1445 0.0498 -0.0695 0.112 Uiso 0.5 1 calc R P B 2
H24F H -0.1023 -0.0676 -0.0964 0.112 Uiso 0.5 1 calc R P B 2
C27B C 0.204(2) 0.280(3) -0.1433(7) 0.093(7) Uani 0.5 1 d . P B 1
H27B H 0.3188 0.2655 -0.1410 0.111 Uiso 0.5 1 calc R P B 1
C26A C -0.079(3) 0.273(3) -0.1441(7) 0.069(5) Uani 0.5 1 d . P B 2
H26A H -0.1715 0.3255 -0.1403 0.083 Uiso 0.5 1 calc R P B 2
C22 C -0.2221(11) 0.0801(7) -0.12532(16) 0.0622(18) Uani 1 1 d . . . .
C27A C 0.084(4) 0.331(3) -0.1543(8) 0.116(9) Uani 0.5 1 d . P B 2
H27A H 0.0992 0.4201 -0.1523 0.139 Uiso 0.5 1 calc R P B 2
C15A C -0.557(2) -0.2257(15) -0.0995(4) 0.043(3) Uani 0.5 1 d . P B 2

loop_
_atom_site_aniso_label
_atom_site_aniso_U_11
_atom_site_aniso_U_22
_atom_site_aniso_U_33
_atom_site_aniso_U_23
_atom_site_aniso_U_13
_atom_site_aniso_U_12
O1 0.067(3) 0.070(3) 0.046(2) -0.003(2) 0.0000(18) 0.001(2)
N1 0.045(3) 0.073(4) 0.070(3) -0.018(3) 0.018(2) -0.008(3)
C3 0.040(3) 0.060(4) 0.059(3) -0.001(3) 0.007(2) -0.007(3)
C14 0.052(3) 0.059(3) 0.037(2) 0.008(2) -0.010(2) -0.004(3)
C13 0.045(3) 0.065(4) 0.040(3) 0.005(2) -0.005(2) -0.001(3)
C2 0.033(3) 0.069(4) 0.074(4) -0.007(3) 0.006(3) -0.001(3)
C10 0.034(2) 0.068(4) 0.065(3) -0.001(3) -0.011(2) 0.002(3)
C12 0.050(3) 0.062(4) 0.053(3) 0.002(3) -0.001(3) 0.002(3)
C25B 0.050(8) 0.064(14) 0.027(6) 0.000(9) -0.011(5) -0.019(10)
C4 0.048(3) 0.057(4) 0.085(5) -0.002(3) 0.021(3) -0.006(3)
C11 0.047(3) 0.061(4) 0.057(3) -0.001(3) 0.008(3) -0.004(3)
C9 0.048(3) 0.066(4) 0.088(5) -0.011(4) 0.033(3) -0.008(3)
C5 0.063(4) 0.058(4) 0.099(5) 0.013(4) 0.026(4) -0.002(3)
C1 0.053(4) 0.109(6) 0.076(5) -0.038(5) 0.022(3) -0.011(4)
C8 0.082(5) 0.066(5) 0.115(7) -0.025(5) 0.053(5) -0.023(4)
O15 0.041(4) 0.058(5) 0.020(3) 0.004(3) 0.003(3) -0.002(4)
C6 0.090(6) 0.064(5) 0.108(7) 0.005(5) 0.033(5) -0.003(4)
C15 0.099(6) 0.051(4) 0.133(8) 0.003(5) 0.053(6) 0.002(4)
O18 0.041(4) 0.094(7) 0.023(4) 0.005(4) -0.004(4) 0.010(4)
C24B 0.038(9) 0.11(2) 0.12(2) -0.022(15) -0.007(12) -0.008(12)
O1A 0.052(7) 0.054(5) 0.027(4) 0.002(4) -0.006(5) -0.016(6)
C15B 0.031(9) 0.060(9) 0.035(7) -0.001(6) -0.010(7) -0.004(8)
C30B 0.060(9) 0.046(7) 0.025(5) 0.010(4) -0.004(5) 0.005(6)
C23B 0.159(19) 0.055(10) 0.015(6) -0.003(6) 0.016(8) -0.020(10)
C28B 0.097(14) 0.075(12) 0.058(8) 0.007(8) 0.005(8) -0.017(10)
C16B 0.053(6) 0.057(7) 0.023(4) -0.007(4) 0.010(4) 0.003(5)
C21B 0.049(6) 0.064(7) 0.020(4) -0.001(4) 0.011(4) -0.004(5)
C16A 0.060(7) 0.067(7) 0.025(4) 0.003(4) -0.012(4) -0.012(6)
C29B 0.070(8) 0.062(8) 0.032(5) 0.008(5) 0.001(5) -0.006(6)
C21A 0.046(7) 0.063(8) 0.035(5) 0.000(5) -0.001(4) -0.004(5)
C19B 0.113(12) 0.065(8) 0.030(5) 0.000(5) 0.023(6) -0.011(8)
C17B 0.094(10) 0.062(8) 0.031(5) -0.001(5) 0.027(6) -0.004(7)
C20B 0.069(8) 0.077(8) 0.024(4) 0.011(5) 0.012(4) 0.003(6)
C17A 0.072(8) 0.081(9) 0.033(5) 0.000(5) -0.007(5) -0.013(7)
C28A 0.13(2) 0.13(2) 0.19(3) -0.07(3) 0.10(2) -0.053(18)
C30A 0.046(7) 0.085(10) 0.093(11) -0.032(9) 0.008(7) -0.001(7)
C26B 0.078(10) 0.082(10) 0.048(6) 0.027(7) -0.013(6) 0.005(8)
C31B 0.23(3) 0.081(11) 0.024(5) -0.015(6) 0.042(9) -0.038(14)
C20A 0.080(10) 0.083(10) 0.045(6) 0.024(6) -0.015(6) -0.014(7)
O4 0.043(5) 0.068(6) 0.052(5) 0.012(4) -0.013(4) 0.001(4)
C19A 0.079(10) 0.109(13) 0.049(7) 0.030(8) -0.012(7) -0.020(9)
C31A 0.108(14) 0.141(17) 0.040(6) -0.006(8) -0.007(8) -0.026(13)
C18B 0.134(14) 0.055(7) 0.024(5) -0.012(5) 0.022(6) -0.009(8)
C18A 0.075(9) 0.117(13) 0.036(6) 0.014(7) -0.014(6) -0.021(9)
C25A 0.028(6) 0.080(14) 0.047(9) -0.021(8) 0.003(5) -0.018(7)
C29A 0.064(11) 0.13(2) 0.141(19) -0.060(16) 0.036(12) -0.016(11)
C23A 0.055(12) 0.064(13) 0.088(15) 0.009(12) 0.036(12) -0.002(9)
C24A 0.094(12) 0.083(14) 0.046(9) -0.024(9) -0.022(8) -0.001(10)
C27B 0.042(9) 0.13(2) 0.109(16) 0.035(15) -0.020(10) -0.004(10)
C26A 0.065(12) 0.075(16) 0.068(15) -0.011(12) 0.009(10) 0.002(11)
C22 0.093(5) 0.063(4) 0.031(3) 0.001(2) 0.020(3) 0.006(4)
C27A 0.15(3) 0.098(19) 0.097(17) -0.036(15) 0.013(19) -0.03(2)
C15A 0.037(8) 0.059(8) 0.034(7) -0.003(5) -0.017(7) -0.010(7)

loop_
_atom_type_symbol
_atom_type_description
_atom_type_scat_dispersion_real
_atom_type_scat_dispersion_imag
_atom_type_scat_source
C C 0.0181 0.0091 'International Tables Vol C Tables 4.2.6.8 and 6.1.1.4'
H H 0.0000 0.0000 'International Tables Vol C Tables 4.2.6.8 and 6.1.1.4'
N N 0.0311 0.0180 'International Tables Vol C Tables 4.2.6.8 and 6.1.1.4'
O O 0.0492 0.0322 'International Tables Vol C Tables 4.2.6.8 and 6.1.1.4'

loop_
_exptl_crystal_face_index_h
_exptl_crystal_face_index_k
_exptl_crystal_face_index_l
_exptl_crystal_face_perp_dist
_exptl_oxdiff_crystal_face_indexfrac_h
_exptl_oxdiff_crystal_face_indexfrac_k
_exptl_oxdiff_crystal_face_indexfrac_l
_exptl_oxdiff_crystal_face_x
_exptl_oxdiff_crystal_face_y
_exptl_oxdiff_crystal_face_z
0 0 -22 0.0055 -0.4912 0.0001 -21.9942 -0.9080 -0.3615 0.0443
-5 0 3 0.0842 -5.0018 -0.0108 2.9751 0.3684 -0.8572 -0.2738
1 7 -1 0.0485 0.5232 6.9931 -1.0201 0.0812 -0.1711 1.0321
5 0 -3 0.0852 5.0018 0.0108 -2.9751 -0.3684 0.8572 0.2738
-1 -7 1 0.0425 -0.5232 -6.9931 1.0201 -0.0812 0.1711 -1.0321
0 0 22 0.0135 0.4912 -0.0001 21.9942 0.9080 0.3615 -0.0443

loop_
_geom_angle_atom_site_label_1
_geom_angle_atom_site_label_2
_geom_angle_atom_site_label_3
_geom_angle
C2 N1 C1 125.1(7)
C9 N1 C2 109.3(6)
C9 N1 C1 125.4(7)
C2 C3 C10 125.4(6)
C2 C3 C4 105.9(6)
C4 C3 C10 128.7(6)
C13 C14 H14 105.2
C13 C14 C10 104.1(5)
C13 C14 C15B 107.6(7)
C10 C14 H14 105.2
C10 C14 C15B 127.6(8)
C15B C14 H14 105.2
C15A C14 C13 110.6(6)
C15A C14 C10 105.0(9)
O1 C13 C14 123.8(6)
O1 C13 C12 126.5(6)
C12 C13 C14 109.7(5)
N1 C2 C3 109.9(7)
N1 C2 H2 125.1
C3 C2 H2 125.1
C3 C10 C14 117.1(5)
C3 C10 H10 106.9
C3 C10 C11 115.4(5)
C14 C10 H10 106.9
C11 C10 C14 103.2(5)
C11 C10 H10 106.9
C13 C12 H12A 110.8
C13 C12 H12B 110.8
C13 C12 C11 104.9(5)
H12A C12 H12B 108.8
C11 C12 H12A 110.8
C11 C12 H12B 110.8
C30B C25B C22 115.4(14)
C26B C25B C30B 117.6(18)
C26B C25B C22 126.4(19)
C9 C4 C3 106.9(7)
C5 C4 C3 134.7(8)
C5 C4 C9 118.4(7)
C10 C11 H11A 110.8
C10 C11 H11B 110.8
C12 C11 C10 104.7(5)
C12 C11 H11A 110.8
C12 C11 H11B 110.8
H11A C11 H11B 108.9
N1 C9 C4 108.1(6)
N1 C9 C8 130.5(9)
C8 C9 C4 121.4(9)
C4 C5 H5 119.6
C6 C5 C4 120.8(9)
C6 C5 H5 119.6
N1 C1 H1A 109.5
N1 C1 H1B 109.5
N1 C1 H1C 109.5
H1A C1 H1B 109.5
H1A C1 H1C 109.5
H1B C1 H1C 109.5
C9 C8 H8 120.8
C15 C8 C9 118.4(9)
C15 C8 H8 120.8
C15B O15 C16B 116.2(11)
C5 C6 H6 120.1
C5 C6 C15 119.7(10)
C15 C6 H6 120.1
C8 C15 C6 121.3(8)
C8 C15 H15 119.4
C6 C15 H15 119.4
H24A C24B H24B 109.5
H24A C24B H24C 109.5
H24B C24B H24C 109.5
C22 C24B H24A 109.5
C22 C24B H24B 109.5
C22 C24B H24C 109.5
C15A O1A C16A 114.1(12)
O15 C15B C14 116.4(11)
O18 C15B C14 116.1(18)
O18 C15B O15 127.5(18)
C25B C30B H30B 120.8
C29B C30B C25B 118.4(15)
C29B C30B H30B 120.8
H23A C23B H23B 109.5
H23A C23B H23C 109.5
H23B C23B H23C 109.5
C22 C23B H23A 109.5
C22 C23B H23B 109.5
C22 C23B H23C 109.5
C29B C28B H28B 121.7
C29B C28B C27B 116.7(19)
C27B C28B H28B 121.7
O15 C16B H16B 109.2
O15 C16B C21B 110.7(9)
O15 C16B C17B 105.1(10)
C21B C16B H16B 109.2
C21B C16B C17B 113.3(10)
C17B C16B H16B 109.2
C16B C21B H21B 108.6
C16B C21B C20B 106.0(9)
C16B C21B C22 110.5(8)
C20B C21B H21B 108.6
C22 C21B H21B 108.6
C22 C21B C20B 114.4(10)
O1A C16A H16A 109.4
O1A C16A C21A 107.6(10)
O1A C16A C17A 107.3(10)
C21A C16A H16A 109.4
C17A C16A H16A 109.4
C17A C16A C21A 113.5(10)
C30B C29B H29B 117.4
C28B C29B C30B 125.3(17)
C28B C29B H29B 117.4
C16A C21A H21A 106.3
C16A C21A C20A 108.0(10)
C16A C21A C22 120.2(8)
C20A C21A H21A 106.3
C20A C21A C22 108.7(10)
C22 C21A H21A 106.3
C20B C19B C18B 111.7(12)
C16B C17B H17A 108.9
C16B C17B H17B 108.9
H17A C17B H17B 107.7
C18B C17B C16B 113.5(11)
C18B C17B H17A 108.9
C18B C17B H17B 108.9
C21B C20B H20A 108.9
C21B C20B H20B 108.9
C19B C20B C21B 113.2(11)
C19B C20B H20A 108.9
C19B C20B H20B 108.9
H20A C20B H20B 107.7
C16A C17A H17C 109.0
C16A C17A H17D 109.0
H17C C17A H17D 107.8
C18A C17A C16A 112.9(13)
C18A C17A H17C 109.0
C18A C17A H17D 109.0
C29A C28A H28A 119.4
C27A C28A H28A 119.4
C27A C28A C29A 121(3)
C25A C30A H30A 118.9
C29A C30A H30A 118.9
C29A C30A C25A 122.2(19)
C25B C26B H26B 118.3
C25B C26B C27B 123.3(17)
C27B C26B H26B 118.3
H31A C31B H31B 109.5
H31A C31B H31C 109.5
H31B C31B H31C 109.5
C18B C31B H31A 109.5
C18B C31B H31B 109.5
C18B C31B H31C 109.5
C21A C20A H20C 109.0
C21A C20A H20D 109.0
H20C C20A H20D 107.8
C19A C20A C21A 112.8(12)
C19A C20A H20C 109.0
C19A C20A H20D 109.0
C20A C19A H19A 108.7
C20A C19A H19B 108.7
C20A C19A C18A 114.4(13)
H19A C19A H19B 107.6
C18A C19A H19A 108.7
C18A C19A H19B 108.7
H31D C31A H31E 109.5
H31D C31A H31F 109.5
H31E C31A H31F 109.5
C18A C31A H31D 109.5
C18A C31A H31E 109.5
C18A C31A H31F 109.5
C19B C18B C31B 109.3(14)
C19B C18B H18B 108.2
C17B C18B C19B 110.0(11)
C17B C18B C31B 112.6(12)
C17B C18B H18B 108.2
C31B C18B H18B 108.2
C17A C18A C19A 109.5(11)
C17A C18A H18A 105.7
C19A C18A H18A 105.7
C31A C18A C17A 117.4(16)
C31A C18A C19A 111.9(13)
C31A C18A H18A 105.7
C26A C25A C30A 114.9(18)
C26A C25A C22 127.1(19)
C22 C25A C30A 117.4(19)
C28A C29A C30A 119(2)
C28A C29A H29A 120.4
C30A C29A H29A 120.4
H23D C23A H23E 109.5
H23D C23A H23F 109.5
H23E C23A H23F 109.5
C22 C23A H23D 109.5
C22 C23A H23E 109.5
C22 C23A H23F 109.5
H24D C24A H24E 109.5
H24D C24A H24F 109.5
H24E C24A H24F 109.5
C22 C24A H24D 109.5
C22 C24A H24E 109.5
C22 C24A H24F 109.5
C28B C27B C26B 118.2(18)
C28B C27B H27B 120.9
C26B C27B H27B 120.9
C25A C26A H26A 120.1
C25A C26A C27A 120(2)
C27A C26A H26A 120.1
C24B C22 C25B 100.5(16)
C24B C22 C23B 98.4(17)
C23B C22 C25B 97.5(10)
C21B C22 C25B 103.6(9)
C21B C22 C24B 139.3(13)
C21B C22 C23B 110.2(9)
C25A C22 C21A 109.3(9)
C25A C22 C23A 121.2(15)
C25A C22 C24A 116.8(14)
C23A C22 C21A 84.3(13)
C23A C22 C24A 112.5(15)
C24A C22 C21A 106.6(9)
C28A C27A C26A 120(3)
C28A C27A H27A 120.1
C26A C27A H27A 120.1
O1A C15A C14 105.8(13)
O4 C15A C14 127.2(15)
O4 C15A O1A 127.0(15)

loop_
_geom_bond_atom_site_label_1
_geom_bond_atom_site_label_2
_geom_bond_distance
O1 C13 1.222(7)
N1 C2 1.369(9)
N1 C9 1.365(11)
N1 C1 1.466(10)
C3 C2 1.397(10)
C3 C10 1.471(9)
C3 C4 1.435(10)
C14 H14 0.9800
C14 C13 1.527(9)
C14 C10 1.547(9)
C14 C15B 1.58(2)
C14 C15A 1.521(17)
C13 C12 1.495(8)
C2 H2 0.9300
C10 H10 0.9800
C10 C11 1.541(9)
C12 H12A 0.9700
C12 H12B 0.9700
C12 C11 1.525(9)
C25B C30B 1.44(2)
C25B C26B 1.31(3)
C25B C22 1.70(2)
C4 C9 1.421(11)
C4 C5 1.390(12)
C11 H11A 0.9700
C11 H11B 0.9700
C9 C8 1.400(12)
C5 H5 0.9300
C5 C6 1.383(12)
C1 H1A 0.9600
C1 H1B 0.9600
C1 H1C 0.9600
C8 H8 0.9300
C8 C15 1.376(15)
O15 C15B 1.31(2)
O15 C16B 1.478(13)
C6 H6 0.9300
C6 C15 1.409(15)
C15 H15 0.9300
O18 C15B 1.224(18)
C24B H24A 0.9600
C24B H24B 0.9600
C24B H24C 0.9600
C24B C22 1.59(4)
O1A C16A 1.463(15)
O1A C15A 1.331(17)
C30B H30B 0.9300
C30B C29B 1.38(2)
C23B H23A 0.9600
C23B H23B 0.9600
C23B H23C 0.9600
C23B C22 1.620(18)
C28B H28B 0.9300
C28B C29B 1.34(3)
C28B C27B 1.41(3)
C16B H16B 0.9800
C16B C21B 1.493(17)
C16B C17B 1.525(16)
C21B H21B 0.9800
C21B C20B 1.525(12)
C21B C22 1.526(12)
C16A H16A 0.9800
C16A C21A 1.519(17)
C16A C17A 1.517(16)
C29B H29B 0.9300
C21A H21A 0.9800
C21A C20A 1.540(16)
C21A C22 1.694(13)
C19B C20B 1.503(19)
C19B C18B 1.52(2)
C17B H17A 0.9700
C17B H17B 0.9700
C17B C18B 1.491(15)
C20B H20A 0.9700
C20B H20B 0.9700
C17A H17C 0.9700
C17A H17D 0.9700
C17A C18A 1.503(18)
C28A H28A 0.9300
C28A C29A 1.32(5)
C28A C27A 1.28(4)
C30A H30A 0.9300
C30A C25A 1.47(3)
C30A C29A 1.34(3)
C26B H26B 0.9300
C26B C27B 1.45(3)
C31B H31A 0.9600
C31B H31B 0.9600
C31B H31C 0.9600
C31B C18B 1.52(2)
C20A H20C 0.9700
C20A H20D 0.9700
C20A C19A 1.51(2)
O4 C15A 1.21(2)
C19A H19A 0.9700
C19A H19B 0.9700
C19A C18A 1.56(2)
C31A H31D 0.9600
C31A H31E 0.9600
C31A H31F 0.9600
C31A C18A 1.48(2)
C18B H18B 0.9800
C18A H18A 0.9800
C25A C26A 1.31(3)
C25A C22 1.36(2)
C29A H29A 0.9300
C23A H23D 0.9600
C23A H23E 0.9600
C23A H23F 0.9600
C23A C22 1.40(3)
C24A H24D 0.9600
C24A H24E 0.9600
C24A H24F 0.9600
C24A C22 1.54(2)
C27B H27B 0.9300
C26A H26A 0.9300
C26A C27A 1.47(4)
C27A H27A 0.9300

loop_
_geom_torsion_atom_site_label_1
_geom_torsion_atom_site_label_2
_geom_torsion_atom_site_label_3
_geom_torsion_atom_site_label_4
_geom_torsion
O1 C13 C12 C11 171.5(6)
N1 C9 C8 C15 -178.2(7)
C3 C10 C11 C12 -166.1(5)
C3 C4 C9 N1 -0.2(7)
C3 C4 C9 C8 -178.3(6)
C3 C4 C5 C6 177.2(7)
C14 C13 C12 C11 -11.3(6)
C14 C10 C11 C12 -37.2(6)
C13 C14 C10 C3 157.5(5)
C13 C14 C10 C11 29.6(5)
C13 C14 C15B O15 -95.3(12)
C13 C14 C15B O18 84.5(13)
C13 C14 C15A O1A -95.3(10)
C13 C14 C15A O4 84.2(16)
C13 C12 C11 C10 30.1(6)
C2 N1 C9 C4 0.1(7)
C2 N1 C9 C8 178.0(7)
C2 C3 C10 C14 -105.6(7)
C2 C3 C10 C11 16.1(8)
C2 C3 C4 C9 0.3(7)
C2 C3 C4 C5 -179.8(7)
C10 C3 C2 N1 -178.1(5)
C10 C3 C4 C9 178.1(6)
C10 C3 C4 C5 -2.0(12)
C10 C14 C13 O1 165.6(6)
C10 C14 C13 C12 -11.6(6)
C10 C14 C15B O15 140.1(10)
C10 C14 C15B O18 -40.1(16)
C10 C14 C15A O1A 153.0(9)
C10 C14 C15A O4 -27.5(16)
C25B C30B C29B C28B -1(2)
C25B C26B C27B C28B 4(3)
C4 C3 C2 N1 -0.3(7)
C4 C3 C10 C14 77.0(8)
C4 C3 C10 C11 -161.3(6)
C4 C9 C8 C15 -0.5(10)
C4 C5 C6 C15 2.9(12)
C9 N1 C2 C3 0.1(7)
C9 C4 C5 C6 -2.9(10)
C9 C8 C15 C6 0.5(13)
C5 C4 C9 N1 179.8(6)
C5 C4 C9 C8 1.7(9)
C5 C6 C15 C8 -1.7(13)
C1 N1 C2 C3 174.7(6)
C1 N1 C9 C4 -174.5(6)
C1 N1 C9 C8 3.4(11)
O15 C16B C21B C20B 174.2(10)
O15 C16B C21B C22 -61.4(12)
O15 C16B C17B C18B -176.7(13)
O1A C16A C21A C20A 175.1(11)
O1A C16A C21A C22 -59.4(14)
O1A C16A C17A C18A -176.8(13)
C15B C14 C13 O1 27.8(11)
C15B C14 C13 C12 -149.4(9)
C15B C14 C10 C3 -76.5(10)
C15B C14 C10 C11 155.6(9)
C15B C14 C15A O1A -8.0(15)
C15B C14 C15A O4 172(3)
C15B O15 C16B C21B 147.6(12)
C15B O15 C16B C17B -89.8(14)
C30B C25B C26B C27B 1(3)
C30B C25B C22 C24B -39(2)
C30B C25B C22 C23B -139.0(15)
C30B C25B C22 C21B 108.1(14)
C30B C25B C22 C21A 74.0(18)
C30B C25B C22 C25A 106(5)
C30B C25B C22 C23A -24(2)
C30B C25B C22 C24A -152.8(14)
C16B O15 C15B C14 165.1(9)
C16B O15 C15B O18 -15(2)
C16B C21B C20B C19B -58.7(15)
C16B C21B C22 C25B -170.8(10)
C16B C21B C22 C24B -46(3)
C16B C21B C22 C23B 85.8(13)
C16B C21B C22 C21A -41.6(9)
C16B C21B C22 C25A -170.1(13)
C16B C21B C22 C23A -45.0(17)
C16B C21B C22 C24A 73.2(12)
C16B C17B C18B C19B 50.2(19)
C16B C17B C18B C31B 172.5(16)
C21B C16B C17B C18B -55.8(17)
C16A O1A C15A C14 174.6(8)
C16A O1A C15A O4 -5(2)
C16A C21A C20A C19A -53.6(17)
C16A C21A C22 C25B -166.3(13)
C16A C21A C22 C24B -54.4(19)
C16A C21A C22 C23B 57.1(18)
C16A C21A C22 C21B 128.6(15)
C16A C21A C22 C25A -175.4(15)
C16A C21A C22 C23A -54.3(15)
C16A C21A C22 C24A 57.5(15)
C16A C17A C18A C19A 51.2(19)
C16A C17A C18A C31A -179.9(15)
C29B C28B C27B C26B -8(3)
C21A C16A C17A C18A -58.0(17)
C21A C20A C19A C18A 52(2)
C17B C16B C21B C20B 56.5(14)
C17B C16B C21B C22 -179.1(9)
C20B C21B C22 C25B -51.3(13)
C20B C21B C22 C24B 73(3)
C20B C21B C22 C23B -154.7(12)
C20B C21B C22 C21A 77.9(12)
C20B C21B C22 C25A -50.6(14)
C20B C21B C22 C23A 74.5(17)
C20B C21B C22 C24A -167.3(12)
C20B C19B C18B C17B -51.5(18)
C20B C19B C18B C31B -175.7(13)
C17A C16A C21A C20A 56.5(15)
C17A C16A C21A C22 -178.0(10)
C30A C25A C26A C27A -3(3)
C30A C25A C22 C25B 138(6)
C30A C25A C22 C24B 176.3(18)
C30A C25A C22 C23B 70.2(17)
C30A C25A C22 C21B -39.9(15)
C30A C25A C22 C21A -69.7(18)
C30A C25A C22 C23A -164.8(18)
C30A C25A C22 C24A 51.3(19)
C26B C25B C30B C29B -3(2)
C26B C25B C22 C24B 151(2)
C26B C25B C22 C23B 50.5(19)
C26B C25B C22 C21B -62.5(18)
C26B C25B C22 C21A -96.5(17)
C26B C25B C22 C25A -65(5)
C26B C25B C22 C23A 166(2)
C26B C25B C22 C24A 37(2)
C20A C21A C22 C25B -41.1(16)
C20A C21A C22 C24B 70.8(19)
C20A C21A C22 C23B -177.7(14)
C20A C21A C22 C21B -106.2(13)
C20A C21A C22 C25A -50.2(16)
C20A C21A C22 C23A 70.9(14)
C20A C21A C22 C24A -177.3(13)
C20A C19A C18A C17A -50(2)
C20A C19A C18A C31A 178.5(16)
C18B C19B C20B C21B 58.1(17)
C25A C30A C29A C28A -9(4)
C25A C26A C27A C28A 12(5)
C29A C28A C27A C26A -20(6)
C29A C30A C25A C26A 2(3)
C29A C30A C25A C22 -170.4(19)
C27B C28B C29B C30B 6(3)
C26A C25A C22 C25B -33(4)
C26A C25A C22 C24B 6(3)
C26A C25A C22 C23B -101(2)
C26A C25A C22 C21B 149(2)
C26A C25A C22 C21A 119(2)
C26A C25A C22 C23A 24(3)
C26A C25A C22 C24A -120(2)
C22 C25B C30B C29B -174.2(12)
C22 C25B C26B C27B 171.3(17)
C22 C21B C20B C19B 179.3(11)
C22 C21A C20A C19A 174.4(12)
C22 C25A C26A C27A 168(2)
C27A C28A C29A C30A 18(6)
C15A C14 C13 O1 53.3(11)
C15A C14 C13 C12 -124.0(9)
C15A C14 C10 C3 -86.2(8)
C15A C14 C10 C11 145.9(7)
C15A C14 C15B O15 164(3)
C15A C14 C15B O18 -16.7(15)
C15A O1A C16A C21A 160.3(11)
C15A O1A C16A C17A -77.3(14)
